data_2218644
loop_
_publ_author_name
'Zhang, Li-Ping'
'Ni, Cai-Hua'
'Zhang, Zhan-Hui'

_publ_section_title (<i>Z</i>)-3-[1-(4-Methoxyanilino)ethylidene]-4,5-dihydrofuran-2(3<i>H</i>)-one
_journal_coeditor_code CI2605
_journal_issue 7
_journal_name_full 'Acta Crystallographica Section E'
_journal_page_first o1328
_journal_paper_doi 10.1107/S1600536808016504
_journal_volume 64
_journal_year 2008
_chemical_formula_iupac 'C13 H15 N O3'
_chemical_formula_moiety 'C13 H15 N O3'
_chemical_formula_sum 'C13 H15 N O3'
_chemical_formula_weight 233.26
_chemical_name_systematic (<i>Z</i>)-3-[1-(4-Methoxyanilino)ethylidene]-4,5-dihydrofuran-2(3<i>H</i>)-one
_space_group_IT_number 61
_symmetry_cell_setting orthorhombic
_symmetry_space_group_name_Hall '-P 2ac 2ab'
_symmetry_space_group_name_H-M 'P b c a'
_atom_sites_solution_hydrogens geom
_atom_sites_solution_primary direct
_atom_sites_solution_secondary difmap
_cell_angle_alpha 90.00
_cell_angle_beta 90.00
_cell_angle_gamma 90.00
_cell_formula_units_Z 8
_cell_length_a 12.562(9)
_cell_length_b 7.568(5)
_cell_length_c 24.531(18)
_cell_measurement_reflns_used 2424
_cell_measurement_temperature 293(2)
_cell_measurement_theta_max 26.45
_cell_measurement_theta_min 2.32
_cell_volume 2332(3)
_computing_cell_refinement 'SAINT (Bruker, 1999)'
_computing_data_collection 'SMART (Bruker, 1998)'
_computing_data_reduction 'SAINT (Bruker, 1999)'
_computing_molecular_graphics 'SHELXTL (Sheldrick, 2008)'
_computing_publication_material 'SHELXTL (Sheldrick, 2008)'
_computing_structure_refinement 'SHELXL97 (Sheldrick, 2008)'
_computing_structure_solution 'SHELXS97 (Sheldrick, 2008)'
_diffrn_ambient_temperature 293(2)
_diffrn_measured_fraction_theta_full 1.000
_diffrn_measured_fraction_theta_max 1.000
_diffrn_measurement_device_type 'Bruker SMART CCD area-detector'
_diffrn_measurement_method '\f and \w scans'
_diffrn_radiation_monochromator graphite
_diffrn_radiation_source 'fine-focus sealed tube'
_diffrn_radiation_type MoK\a
_diffrn_radiation_wavelength 0.71073
_diffrn_reflns_av_R_equivalents 0.0509
_diffrn_reflns_av_sigmaI/netI 0.0412
_diffrn_reflns_limit_h_max 14
_diffrn_reflns_limit_h_min -6
_diffrn_reflns_limit_k_max 9
_diffrn_reflns_limit_k_min -6
_diffrn_reflns_limit_l_max 27
_diffrn_reflns_limit_l_min -29
_diffrn_reflns_number 8990
_diffrn_reflns_theta_full 25.00
_diffrn_reflns_theta_max 25.00
_diffrn_reflns_theta_min 1.66
_diffrn_standards_number 0
_exptl_absorpt_coefficient_mu 0.095
_exptl_absorpt_correction_T_max 0.99000
_exptl_absorpt_correction_T_min 0.962865
_exptl_absorpt_correction_type multi-scan
_exptl_absorpt_process_details '(SADABS; Sheldrick, 1996)'
_exptl_crystal_colour yellow
_exptl_crystal_density_diffrn 1.329
_exptl_crystal_density_meas 1.329
_exptl_crystal_density_method 'not measured'
_exptl_crystal_description Block
_exptl_crystal_F_000 992
_exptl_crystal_size_max 0.26
_exptl_crystal_size_mid 0.20
_exptl_crystal_size_min 0.10
_refine_diff_density_max 0.175
_refine_diff_density_min -0.207
_refine_ls_extinction_method none
_refine_ls_goodness_of_fit_ref 1.196
_refine_ls_hydrogen_treatment constr
_refine_ls_matrix_type full
_refine_ls_number_parameters 156
_refine_ls_number_reflns 2051
_refine_ls_number_restraints 0
_refine_ls_restrained_S_all 1.196
_refine_ls_R_factor_all 0.0971
_refine_ls_R_factor_gt 0.0635
_refine_ls_shift/su_max 0.001
_refine_ls_shift/su_mean <0.001
_refine_ls_structure_factor_coef Fsqd
_refine_ls_weighting_details 'calc w=1/[\s^2^(Fo^2^)+(0.0345P)^2^+1.7870P] where P=(Fo^2^+2Fc^2^)/3'
_refine_ls_weighting_scheme calc
_refine_ls_wR_factor_gt 0.1250
_refine_ls_wR_factor_ref 0.1404
_reflns_number_gt 1409
_reflns_number_total 2051
_reflns_threshold_expression I>2\s(I)
_cod_data_source_file ci2605.cif
_cod_data_source_block I
_cod_depositor_comments
;
The following automatic conversions were performed:
'_symmetry_cell_setting' value 'Orthorhombic' changed to 'orthorhombic'
according to '/home/saulius/struct/CIF-dictionaries/cif_core.dic'
dictionary named 'cif_core.dic' version 2.4.1 from 2010-06-29.

Automatic conversion script
Id: cif_fix_enum 1527 2010-12-29 10:47:43Z saulius 

The following automatic conversions were performed:

'_symmetry_cell_setting' value 'Orthorhombic' changed to
'orthorhombic' according to
/home/saulius/struct/CIF-dictionaries/cif_core.dic dictionary named
'cif_core.dic' version 2.4.1 from 2010-06-29.

Automatic conversion script
Id: cif_fix_values 1715 2011-07-08 13:25:40Z adriana 
;
_cod_database_code 2218644
_cod_database_fobs_code 2218644

loop_
_symmetry_equiv_pos_as_xyz
'x, y, z'
'-x+1/2, -y, z+1/2'
'x+1/2, -y+1/2, -z'
'-x, y+1/2, -z+1/2'
'-x, -y, -z'
'x-1/2, y, -z-1/2'
'-x-1/2, y-1/2, z'
'x, -y-1/2, z-1/2'

loop_
_atom_site_type_symbol
_atom_site_label
_atom_site_fract_x
_atom_site_fract_y
_atom_site_fract_z
_atom_site_U_iso_or_equiv
_atom_site_adp_type
_atom_site_calc_flag
_atom_site_refinement_flags
_atom_site_occupancy
O O1 0.60436(17) 0.4248(3) 0.28822(9) 0.0584(7) Uani d . 1
O O2 0.56144(16) 0.3225(3) -0.03039(9) 0.0577(7) Uani d . 1
O O3 0.67421(17) 0.2671(3) -0.09776(9) 0.0588(7) Uani d . 1
N N1 0.66238(18) 0.4237(3) 0.06464(10) 0.0458(7) Uani d . 1
H H1 0.6053 0.4365 0.0457 0.055 Uiso calc R 1
C C1 0.6483(2) 0.4258(4) 0.12125(12) 0.0359(7) Uani d . 1
C C2 0.7161(2) 0.3370(4) 0.15658(12) 0.0418(7) Uani d . 1
H H2 0.7736 0.2740 0.1427 0.050 Uiso calc R 1
C C3 0.6988(2) 0.3416(4) 0.21161(12) 0.0445(8) Uani d . 1
H H3 0.7454 0.2832 0.2349 0.053 Uiso calc R 1
C C4 0.6133(2) 0.4313(4) 0.23285(12) 0.0397(7) Uani d . 1
C C5 0.5438(2) 0.5155(4) 0.19836(12) 0.0408(7) Uani d . 1
H H5 0.4845 0.5739 0.2122 0.049 Uiso calc R 1
C C6 0.5626(2) 0.5127(4) 0.14287(12) 0.0402(7) Uani d . 1
H H6 0.5159 0.5712 0.1196 0.048 Uiso calc R 1
C C7 0.5122(3) 0.4963(5) 0.31207(14) 0.0639(10) Uani d . 1
H H7A 0.5103 0.6214 0.3058 0.096 Uiso calc R 1
H H7B 0.5129 0.4738 0.3506 0.096 Uiso calc R 1
H H7C 0.4504 0.4424 0.2961 0.096 Uiso calc R 1
C C8 0.7527(2) 0.4043(4) 0.03547(11) 0.0379(7) Uani d . 1
C C9 0.8577(2) 0.4487(4) 0.06065(13) 0.0474(8) Uani d . 1
H H9A 0.8960 0.3417 0.0683 0.071 Uiso calc R 1
H H9B 0.8464 0.5128 0.0939 0.071 Uiso calc R 1
H H9C 0.8983 0.5201 0.0358 0.071 Uiso calc R 1
C C10 0.7493(2) 0.3554(4) -0.01772(11) 0.0398(7) Uani d . 1
C C11 0.8409(2) 0.3275(5) -0.05534(12) 0.0511(8) Uani d . 1
H H11A 0.8877 0.2350 -0.0421 0.061 Uiso calc R 1
H H11B 0.8816 0.4353 -0.0601 0.061 Uiso calc R 1
C C12 0.7864(3) 0.2733(5) -0.10790(14) 0.0625(10) Uani d . 1
H H12A 0.8019 0.3582 -0.1365 0.075 Uiso calc R 1
H H12B 0.8118 0.1582 -0.1195 0.075 Uiso calc R 1
C C13 0.6529(3) 0.3163(4) -0.04569(12) 0.0450(8) Uani d . 1

loop_
_atom_site_aniso_label
_atom_site_aniso_U_11
_atom_site_aniso_U_22
_atom_site_aniso_U_33
_atom_site_aniso_U_12
_atom_site_aniso_U_13
_atom_site_aniso_U_23
O1 0.0501(14) 0.0825(18) 0.0428(14) 0.0102(13) 0.0055(11) 0.0044(12)
O2 0.0335(12) 0.0875(18) 0.0520(14) -0.0095(12) -0.0071(10) -0.0009(12)
O3 0.0559(14) 0.0769(17) 0.0435(13) -0.0083(13) -0.0030(11) -0.0100(11)
N1 0.0240(13) 0.0681(18) 0.0452(16) 0.0017(12) -0.0050(11) -0.0001(13)
C1 0.0293(15) 0.0367(16) 0.0416(17) -0.0034(13) -0.0038(13) -0.0004(13)
C2 0.0341(16) 0.0391(17) 0.0522(19) 0.0082(14) 0.0008(14) -0.0047(14)
C3 0.0389(18) 0.0450(19) 0.050(2) 0.0052(15) -0.0065(14) 0.0042(15)
C4 0.0347(16) 0.0399(17) 0.0444(19) -0.0048(14) 0.0002(13) 0.0017(13)
C5 0.0265(15) 0.0430(18) 0.0528(19) 0.0057(13) 0.0053(14) 0.0017(14)
C6 0.0262(15) 0.0436(18) 0.0510(19) 0.0019(13) -0.0058(13) 0.0071(14)
C7 0.054(2) 0.085(3) 0.053(2) 0.000(2) 0.0131(17) -0.0049(19)
C8 0.0307(15) 0.0367(16) 0.0463(18) 0.0035(13) -0.0058(14) 0.0018(13)
C9 0.0352(17) 0.055(2) 0.052(2) -0.0022(15) -0.0074(14) -0.0030(15)
C10 0.0354(16) 0.0401(17) 0.0438(18) -0.0025(14) 0.0001(14) 0.0017(14)
C11 0.0454(19) 0.054(2) 0.054(2) 0.0036(16) 0.0042(16) -0.0014(16)
C12 0.061(2) 0.072(3) 0.055(2) 0.001(2) 0.0083(18) -0.0076(18)
C13 0.045(2) 0.0480(19) 0.0417(19) -0.0052(16) -0.0050(15) 0.0015(14)

loop_
_atom_type_symbol
_atom_type_description
_atom_type_scat_dispersion_real
_atom_type_scat_dispersion_imag
_atom_type_scat_source
C C 0.0033 0.0016 'International Tables Vol C Tables 4.2.6.8 and 6.1.1.4'
H H 0.0000 0.0000 'International Tables Vol C Tables 4.2.6.8 and 6.1.1.4'
N N 0.0061 0.0033 'International Tables Vol C Tables 4.2.6.8 and 6.1.1.4'
O O 0.0106 0.0060 'International Tables Vol C Tables 4.2.6.8 and 6.1.1.4'

loop_
_geom_angle_atom_site_label_1
_geom_angle_atom_site_label_2
_geom_angle_atom_site_label_3
_geom_angle
C4 O1 C7 117.9(3)
C13 O3 C12 110.4(2)
C8 N1 C1 129.3(2)
C8 N1 H1 115.3
C1 N1 H1 115.3
C6 C1 C2 118.2(3)
C6 C1 N1 119.3(3)
C2 C1 N1 122.4(3)
C3 C2 C1 120.4(3)
C3 C2 H2 119.8
C1 C2 H2 119.8
C2 C3 C4 120.8(3)
C2 C3 H3 119.6
C4 C3 H3 119.6
O1 C4 C5 125.3(3)
O1 C4 C3 115.1(3)
C5 C4 C3 119.5(3)
C4 C5 C6 119.4(3)
C4 C5 H5 120.3
C6 C5 H5 120.3
C1 C6 C5 121.6(3)
C1 C6 H6 119.2
C5 C6 H6 119.2
O1 C7 H7A 109.5
O1 C7 H7B 109.5
H7A C7 H7B 109.5
O1 C7 H7C 109.5
H7A C7 H7C 109.5
H7B C7 H7C 109.5
N1 C8 C10 120.9(3)
N1 C8 C9 119.9(3)
C10 C8 C9 119.1(3)
C8 C9 H9A 109.5
C8 C9 H9B 109.5
H9A C9 H9B 109.5
C8 C9 H9C 109.5
H9A C9 H9C 109.5
H9B C9 H9C 109.5
C8 C10 C13 123.1(3)
C8 C10 C11 127.6(3)
C13 C10 C11 109.2(3)
C10 C11 C12 102.5(3)
C10 C11 H11A 111.3
C12 C11 H11A 111.3
C10 C11 H11B 111.3
C12 C11 H11B 111.3
H11A C11 H11B 109.2
O3 C12 C11 107.8(3)
O3 C12 H12A 110.1
C11 C12 H12A 110.1
O3 C12 H12B 110.1
C11 C12 H12B 110.1
H12A C12 H12B 108.5
O2 C13 O3 119.4(3)
O2 C13 C10 130.6(3)
O3 C13 C10 110.0(3)

loop_
_geom_bond_atom_site_label_1
_geom_bond_atom_site_label_2
_geom_bond_distance
O1 C4 1.364(4)
O1 C7 1.406(4)
O2 C13 1.209(4)
O3 C13 1.357(4)
O3 C12 1.432(4)
N1 C8 1.349(4)
N1 C1 1.400(4)
N1 H1 0.86
C1 C6 1.368(4)
C1 C2 1.389(4)
C2 C3 1.368(4)
C2 H2 0.93
C3 C4 1.374(4)
C3 H3 0.93
C4 C5 1.372(4)
C5 C6 1.382(4)
C5 H5 0.93
C6 H6 0.93
C7 H7A 0.96
C7 H7B 0.96
C7 H7C 0.96
C8 C10 1.357(4)
C8 C9 1.495(4)
C9 H9A 0.96
C9 H9B 0.96
C9 H9C 0.96
C10 C13 1.424(4)
C10 C11 1.490(4)
C11 C12 1.516(4)
C11 H11A 0.97
C11 H11B 0.97
C12 H12A 0.97
C12 H12B 0.97

loop_
_geom_hbond_atom_site_label_D
_geom_hbond_atom_site_label_H
_geom_hbond_atom_site_label_A
_geom_hbond_site_symmetry_A
_geom_hbond_distance_DH
_geom_hbond_distance_HA
_geom_hbond_distance_DA
_geom_hbond_angle_DHA
N1 H1 O2 . 0.86 2.13 2.762(4) 130
C6 H6 O2 5_665 0.93 2.53 3.405(4) 158

loop_
_geom_torsion_atom_site_label_1
_geom_torsion_atom_site_label_2
_geom_torsion_atom_site_label_3
_geom_torsion_atom_site_label_4
_geom_torsion
C8 N1 C1 C6 154.5(3)
C8 N1 C1 C2 -28.0(5)
C6 C1 C2 C3 -2.0(4)
N1 C1 C2 C3 -179.5(3)
C1 C2 C3 C4 1.1(5)
C7 O1 C4 C5 5.9(5)
C7 O1 C4 C3 -172.8(3)
C2 C3 C4 O1 179.5(3)
C2 C3 C4 C5 0.8(5)
O1 C4 C5 C6 179.6(3)
C3 C4 C5 C6 -1.8(4)
C2 C1 C6 C5 1.0(4)
N1 C1 C6 C5 178.5(3)
C4 C5 C6 C1 0.9(4)
C1 N1 C8 C10 161.0(3)
C1 N1 C8 C9 -23.1(5)
N1 C8 C10 C13 -2.0(4)
C9 C8 C10 C13 -177.9(3)
N1 C8 C10 C11 -179.7(3)
C9 C8 C10 C11 4.4(5)
C8 C10 C11 C12 179.4(3)
C13 C10 C11 C12 1.4(3)
C13 O3 C12 C11 1.9(4)
C10 C11 C12 O3 -1.9(4)
C12 O3 C13 O2 178.4(3)
C12 O3 C13 C10 -1.0(4)
C8 C10 C13 O2 2.3(5)
C11 C10 C13 O2 -179.6(3)
C8 C10 C13 O3 -178.5(3)
C11 C10 C13 O3 -0.4(3)

loop_
_cod_related_entry_id
_cod_related_entry_database
_cod_related_entry_code
1 ChemSpider 30655521
